data_2020638
loop_
_publ_author_name
'Freire, Eleonora'
'Polla, Griselda'
'Baggio, Ricardo'

_publ_section_title
;
 Hydrogen-bonding synthons in lamotrigine salts:
 3,5-diamino-6-(2,3-dichlorophenyl)-1,2,4-triazin-2-ium
 2-[(2-carboxyphenyl)disulfanyl]benzoate in its monohydrate and anhydrous
 forms
;
_journal_issue 11
_journal_name_full 'Acta Crystallographica Section C'
_journal_page_first 910
_journal_page_last 916
_journal_paper_doi 10.1107/S2053229616016090
_journal_volume 72
_journal_year 2016
_chemical_formula_iupac 'C9 H8 Cl2 N5 +, C14 H9 O4 S2 -'
_chemical_formula_moiety 'C9 H8 Cl2 N5 +, C14 H9 O4 S2 -'
_chemical_formula_sum 'C23 H17 Cl2 N5 O4 S2'
_chemical_formula_weight 562.44
_chemical_name_systematic
;
3,5-Diamino-6-(2,3-dichlorophenyl)-1,2,4-triazin-2-ium
2-[(2-carboxyphenyl)disulfanyl]benzoate
;
_space_group_crystal_system triclinic
_space_group_IT_number 2
_space_group_name_Hall '-P 1'
_space_group_name_H-M_alt 'P -1'
_symmetry_space_group_name_Hall '-P 1'
_symmetry_space_group_name_H-M 'P -1'
_atom_sites_solution_hydrogens mixed
_audit_creation_method SHELXL-2014/6
_cell_angle_alpha 64.689(6)
_cell_angle_beta 86.474(5)
_cell_angle_gamma 77.230(5)
_cell_formula_units_Z 2
_cell_length_a 8.5368(4)
_cell_length_b 12.3100(8)
_cell_length_c 12.9348(8)
_cell_measurement_reflns_used 2580
_cell_measurement_temperature 294(2)
_cell_measurement_theta_max 28.2800
_cell_measurement_theta_min 3.8840
_cell_volume 1197.57(14)
_computing_cell_refinement
;
CrysAlis PRO (Oxford Diffraction, 2009)
;
_computing_data_collection
;
CrysAlis PRO (Oxford Diffraction, 2009)
;
_computing_data_reduction
;
CrysAlis PRO (Oxford Diffraction, 2009)
;
_computing_molecular_graphics
;
SHELXTL (Sheldrick, 2008)
;
_computing_publication_material
;
SHELXL2014 (Sheldrick, 2015) and PLATON (Spek, 2009)
;
_computing_structure_refinement
;
SHELXL2014 (Sheldrick, 2015)
;
_computing_structure_solution
;
SHELXS97 (Sheldrick, 2008)
;
_diffrn_ambient_temperature 294(2)
_diffrn_measured_fraction_theta_full 0.997
_diffrn_measured_fraction_theta_max 0.821
_diffrn_measurement_device_type 'Oxford Diffraction Gemini CCD S Ultra'
_diffrn_measurement_method '\w scans, thick slices'
_diffrn_radiation_type MoK\a
_diffrn_radiation_wavelength 0.71073
_diffrn_reflns_av_R_equivalents 0.0280
_diffrn_reflns_limit_h_max 10
_diffrn_reflns_limit_h_min -11
_diffrn_reflns_limit_k_max 16
_diffrn_reflns_limit_k_min -16
_diffrn_reflns_limit_l_max 15
_diffrn_reflns_limit_l_min -16
_diffrn_reflns_number 10448
_diffrn_reflns_theta_full 25.242
_diffrn_reflns_theta_max 28.835
_diffrn_reflns_theta_min 3.381
_exptl_absorpt_coefficient_mu 0.488
_exptl_absorpt_correction_T_max 0.90
_exptl_absorpt_correction_T_min 0.82
_exptl_absorpt_correction_type multi-scan
_exptl_absorpt_process_details
;
(CrysAlis PRO; Oxford Diffraction, 2009)
;
_exptl_crystal_colour colourless
_exptl_crystal_density_diffrn 1.560
_exptl_crystal_description prism
_exptl_crystal_F_000 576
_exptl_crystal_size_max 0.44
_exptl_crystal_size_mid 0.26
_exptl_crystal_size_min 0.16
_refine_diff_density_max 0.688
_refine_diff_density_min -0.404
_refine_ls_extinction_method none
_refine_ls_goodness_of_fit_ref 1.031
_refine_ls_hydrogen_treatment mixed
_refine_ls_matrix_type full
_refine_ls_number_parameters 343
_refine_ls_number_reflns 5165
_refine_ls_number_restraints 8
_refine_ls_restrained_S_all 1.032
_refine_ls_R_factor_all 0.0680
_refine_ls_R_factor_gt 0.0452
_refine_ls_shift/su_max 0.000
_refine_ls_shift/su_mean 0.000
_refine_ls_structure_factor_coef Fsqd
_refine_ls_weighting_details 'w=1/[\s^2^(Fo^2^)+(0.0463P)^2^+0.5271P] where P=(Fo^2^+2Fc^2^)/3'
_refine_ls_weighting_scheme calc
_refine_ls_wR_factor_gt 0.1032
_refine_ls_wR_factor_ref 0.1178
_reflns_number_gt 3784
_reflns_number_total 5165
_reflns_threshold_expression 'I > 2\s(I)'
_cod_data_source_file fp3034sup1.cif
_cod_data_source_block II
_cod_depositor_comments 'Adding full bibliography for 2020637--2020638.cif.'
_cod_original_cell_volume 1197.56(14)
_cod_database_code 2020638
_cod_database_fobs_code 2020638
_shelx_space_group_comment
;
The symmetry employed for this shelxl refinement is uniquely defined
by the following loop, which should always be used as a source of
symmetry information in preference to the above space-group names.
They are only intended as comments.
;
_shelxl_version_number 2014/6

loop_
_space_group_symop_operation_xyz
'x, y, z'
'-x, -y, -z'

loop_
_atom_site_type_symbol
_atom_site_label
_atom_site_fract_x
_atom_site_fract_y
_atom_site_fract_z
_atom_site_U_iso_or_equiv
_atom_site_adp_type
_atom_site_calc_flag
_atom_site_occupancy
S S11 0.73570(9) 1.26649(6) 0.70633(6) 0.04003(18) Uani d 1
O O11 0.7797(2) 1.47988(16) 0.70498(17) 0.0447(5) Uani d 1
O O21 0.6634(3) 1.56226(16) 0.82134(18) 0.0480(5) Uani d 1
H H21O 0.687(4) 1.627(2) 0.770(2) 0.072 Uiso d 1
C C11 0.6616(3) 1.2586(2) 0.8408(2) 0.0319(5) Uani d 1
C C21 0.6106(3) 1.1548(2) 0.9203(2) 0.0410(6) Uani d 1
H H21 0.6180 1.0873 0.9039 0.049 Uiso calc 1
C C31 0.5496(3) 1.1506(3) 1.0225(3) 0.0478(7) Uani d 1
H H31 0.5163 1.0804 1.0743 0.057 Uiso calc 1
C C41 0.5373(4) 1.2488(3) 1.0488(3) 0.0504(7) Uani d 1
H H41 0.4942 1.2460 1.1175 0.061 Uiso calc 1
C C51 0.5891(3) 1.3514(2) 0.9729(2) 0.0421(6) Uani d 1
H H51 0.5824 1.4174 0.9915 0.050 Uiso calc 1
C C61 0.6516(3) 1.3585(2) 0.8688(2) 0.0317(5) Uani d 1
C C71 0.7057(3) 1.4711(2) 0.7898(2) 0.0341(6) Uani d 1
S S12 0.65073(8) 1.13349(6) 0.68552(6) 0.03733(18) Uani d 1
O O12 0.5271(2) 0.97209(15) 0.65169(16) 0.0404(4) Uani d 1
O O22 0.65550(19) 0.79103(14) 0.65987(15) 0.0341(4) Uani d 1
C C12 0.8020(3) 0.9961(2) 0.7504(2) 0.0305(5) Uani d 1
C C22 0.9368(3) 0.9932(3) 0.8073(3) 0.0438(7) Uani d 1
H H22 0.9500 1.0646 0.8107 0.053 Uiso calc 1
C C32 1.0506(3) 0.8864(3) 0.8584(3) 0.0525(8) Uani d 1
H H32 1.1406 0.8865 0.8953 0.063 Uiso calc 1
C C42 1.0333(3) 0.7795(3) 0.8559(3) 0.0497(7) Uani d 1
H H42 1.1099 0.7070 0.8919 0.060 Uiso calc 1
C C52 0.9007(3) 0.7810(2) 0.7991(2) 0.0388(6) Uani d 1
H H52 0.8890 0.7085 0.7972 0.047 Uiso calc 1
C C62 0.7838(3) 0.8881(2) 0.7445(2) 0.0277(5) Uani d 1
C C72 0.6447(3) 0.8848(2) 0.6814(2) 0.0281(5) Uani d 1
Cl Cl1 0.13956(11) 0.45741(7) 0.85919(7) 0.0587(2) Uani d 1
Cl Cl2 0.14555(11) 0.18571(7) 0.90091(8) 0.0671(3) Uani d 1
N N1 0.3716(2) 0.65097(18) 0.63653(19) 0.0358(5) Uani d 1
N N2 0.3601(2) 0.76963(19) 0.61448(19) 0.0345(5) Uani d 1
H H2 0.4487(19) 0.782(2) 0.628(2) 0.041 Uiso d 1
N N3 0.2263(3) 0.96928(19) 0.5602(2) 0.0396(5) Uani d 1
H H3A 0.1440(19) 1.0264(18) 0.541(2) 0.048 Uiso d 1
H H3B 0.3078(19) 0.990(2) 0.573(2) 0.048 Uiso d 1
N N4 0.0856(2) 0.82868(17) 0.56417(18) 0.0309(5) Uani d 1
N N5 -0.0450(2) 0.6778(2) 0.5876(2) 0.0414(6) Uani d 1
H H5A -0.1348(19) 0.7259(18) 0.581(2) 0.050 Uiso d 1
H H5B -0.050(3) 0.6039(10) 0.614(2) 0.050 Uiso d 1
C C1 0.2237(3) 0.8559(2) 0.5791(2) 0.0293(5) Uani d 1
C C2 0.0902(3) 0.7111(2) 0.5919(2) 0.0308(5) Uani d 1
C C3 0.2401(3) 0.6199(2) 0.6266(2) 0.0320(5) Uani d 1
C C4 0.2482(3) 0.4890(2) 0.6501(2) 0.0354(6) Uani d 1
C C5 0.2010(3) 0.4083(2) 0.7538(2) 0.0383(6) Uani d 1
C C6 0.2043(3) 0.2872(2) 0.7723(3) 0.0427(7) Uani d 1
C C7 0.2552(3) 0.2480(3) 0.6893(3) 0.0488(7) Uani d 1
H H7 0.2567 0.1675 0.7021 0.059 Uiso calc 1
C C8 0.3044(3) 0.3279(3) 0.5863(3) 0.0478(7) Uani d 1
H H8 0.3410 0.3003 0.5307 0.057 Uiso calc 1
C C9 0.2996(3) 0.4478(2) 0.5655(2) 0.0411(6) Uani d 1
H H9 0.3305 0.5016 0.4954 0.049 Uiso calc 1

loop_
_atom_site_aniso_label
_atom_site_aniso_U_11
_atom_site_aniso_U_22
_atom_site_aniso_U_33
_atom_site_aniso_U_12
_atom_site_aniso_U_13
_atom_site_aniso_U_23
S11 0.0611(4) 0.0278(3) 0.0380(4) -0.0185(3) 0.0065(3) -0.0166(3)
O11 0.0587(12) 0.0332(10) 0.0514(12) -0.0235(9) 0.0149(10) -0.0216(9)
O21 0.0724(14) 0.0251(9) 0.0529(13) -0.0144(9) 0.0075(10) -0.0213(9)
C11 0.0319(13) 0.0269(12) 0.0376(14) -0.0085(10) -0.0014(10) -0.0131(11)
C21 0.0517(16) 0.0305(13) 0.0452(17) -0.0177(12) 0.0016(13) -0.0161(12)
C31 0.0542(17) 0.0415(16) 0.0474(18) -0.0243(14) 0.0107(14) -0.0131(14)
C41 0.0549(18) 0.0504(17) 0.0465(18) -0.0147(14) 0.0197(14) -0.0219(14)
C51 0.0468(16) 0.0316(13) 0.0503(18) -0.0046(12) 0.0056(13) -0.0221(13)
C61 0.0310(13) 0.0231(12) 0.0411(15) -0.0039(10) -0.0018(11) -0.0142(11)
C71 0.0355(13) 0.0277(12) 0.0428(16) -0.0060(11) -0.0040(11) -0.0182(11)
S12 0.0473(4) 0.0266(3) 0.0427(4) -0.0061(3) -0.0077(3) -0.0187(3)
O12 0.0336(10) 0.0332(9) 0.0603(13) -0.0015(8) -0.0101(8) -0.0266(9)
O22 0.0345(9) 0.0251(8) 0.0494(11) -0.0093(7) -0.0026(8) -0.0201(8)
C12 0.0364(13) 0.0277(12) 0.0309(13) -0.0095(10) 0.0022(10) -0.0147(10)
C22 0.0452(16) 0.0408(15) 0.0570(18) -0.0130(13) -0.0063(13) -0.0290(14)
C32 0.0419(16) 0.0614(19) 0.063(2) -0.0055(15) -0.0169(14) -0.0345(17)
C42 0.0446(16) 0.0472(16) 0.0564(19) 0.0050(13) -0.0179(14) -0.0256(15)
C52 0.0450(15) 0.0320(13) 0.0434(16) -0.0056(12) -0.0068(12) -0.0200(12)
C62 0.0290(12) 0.0268(12) 0.0302(13) -0.0092(10) 0.0030(10) -0.0135(10)
C72 0.0297(12) 0.0257(12) 0.0319(13) -0.0116(10) 0.0043(10) -0.0126(10)
Cl1 0.0803(6) 0.0491(4) 0.0488(5) -0.0151(4) 0.0096(4) -0.0232(4)
Cl2 0.0863(6) 0.0453(4) 0.0607(5) -0.0300(4) 0.0017(4) -0.0066(4)
N1 0.0291(11) 0.0292(11) 0.0498(14) -0.0056(9) -0.0029(9) -0.0172(10)
N2 0.0249(11) 0.0309(11) 0.0507(14) -0.0093(9) -0.0037(9) -0.0178(10)
N3 0.0329(12) 0.0264(11) 0.0597(15) -0.0123(9) -0.0014(11) -0.0152(11)
N4 0.0248(10) 0.0252(10) 0.0409(12) -0.0085(8) 0.0008(8) -0.0108(9)
N5 0.0275(11) 0.0285(11) 0.0656(16) -0.0095(9) -0.0035(11) -0.0153(12)
C1 0.0258(12) 0.0307(12) 0.0313(13) -0.0088(10) 0.0039(10) -0.0124(10)
C2 0.0273(12) 0.0298(12) 0.0354(14) -0.0090(10) 0.0010(10) -0.0126(11)
C3 0.0287(12) 0.0261(12) 0.0399(15) -0.0060(10) -0.0012(10) -0.0124(11)
C4 0.0278(13) 0.0278(12) 0.0487(16) -0.0040(10) -0.0046(11) -0.0146(12)
C5 0.0331(13) 0.0354(14) 0.0450(16) -0.0057(11) -0.0017(11) -0.0163(12)
C6 0.0377(14) 0.0283(13) 0.0555(18) -0.0089(11) -0.0067(13) -0.0096(13)
C7 0.0481(17) 0.0341(15) 0.067(2) -0.0054(13) -0.0061(15) -0.0248(15)
C8 0.0462(16) 0.0458(16) 0.059(2) -0.0044(13) -0.0020(14) -0.0312(15)
C9 0.0389(15) 0.0336(14) 0.0475(17) -0.0066(11) 0.0056(12) -0.0152(12)

loop_
_atom_type_symbol
_atom_type_description
_atom_type_scat_dispersion_real
_atom_type_scat_dispersion_imag
_atom_type_scat_source
C C 0.0033 0.0016 'International Tables Vol C Tables 4.2.6.8 and 6.1.1.4'
H H 0.0000 0.0000 'International Tables Vol C Tables 4.2.6.8 and 6.1.1.4'
N N 0.0061 0.0033 'International Tables Vol C Tables 4.2.6.8 and 6.1.1.4'
O O 0.0106 0.0060 'International Tables Vol C Tables 4.2.6.8 and 6.1.1.4'
S S 0.1246 0.1234 'International Tables Vol C Tables 4.2.6.8 and 6.1.1.4'
Cl Cl 0.1484 0.1585 'International Tables Vol C Tables 4.2.6.8 and 6.1.1.4'

loop_
_geom_angle_atom_site_label_1
_geom_angle_atom_site_label_2
_geom_angle_atom_site_label_3
_geom_angle
C11 S11 S12 103.92(8)
C71 O21 H21O 109(2)
C21 C11 C61 118.2(2)
C21 C11 S11 121.4(2)
C61 C11 S11 120.40(18)
C31 C21 C11 121.1(3)
C31 C21 H21 119.5
C11 C21 H21 119.5
C41 C31 C21 120.6(3)
C41 C31 H31 119.7
C21 C31 H31 119.7
C31 C41 C51 119.5(3)
C31 C41 H41 120.3
C51 C41 H41 120.3
C41 C51 C61 121.3(3)
C41 C51 H51 119.4
C61 C51 H51 119.4
C51 C61 C11 119.3(2)
C51 C61 C71 119.2(2)
C11 C61 C71 121.5(2)
O11 C71 O21 123.2(2)
O11 C71 C61 123.9(2)
O21 C71 C61 112.9(2)
C12 S12 S11 105.17(8)
C22 C12 C62 119.2(2)
C22 C12 S12 121.56(19)
C62 C12 S12 119.25(18)
C32 C22 C12 120.9(2)
C32 C22 H22 119.6
C12 C22 H22 119.6
C42 C32 C22 120.9(3)
C42 C32 H32 119.6
C22 C32 H32 119.6
C32 C42 C52 119.0(3)
C32 C42 H42 120.5
C52 C42 H42 120.5
C42 C52 C62 121.8(2)
C42 C52 H52 119.1
C62 C52 H52 119.1
C52 C62 C12 118.2(2)
C52 C62 C72 119.4(2)
C12 C62 C72 122.4(2)
O12 C72 O22 123.3(2)
O12 C72 C62 119.1(2)
O22 C72 C62 117.6(2)
C3 N1 N2 116.6(2)
C1 N2 N1 123.87(19)
C1 N2 H2 124.3(19)
N1 N2 H2 111.8(19)
C1 N3 H3A 123.2(17)
C1 N3 H3B 123.4(17)
H3A N3 H3B 113(2)
C2 N4 C1 116.2(2)
C2 N5 H5A 121.3(18)
C2 N5 H5B 121.4(18)
H5A N5 H5B 114(2)
N3 C1 N4 119.7(2)
N3 C1 N2 118.7(2)
N4 C1 N2 121.5(2)
N5 C2 N4 118.6(2)
N5 C2 C3 120.1(2)
N4 C2 C3 121.2(2)
N1 C3 C2 120.3(2)
N1 C3 C4 118.2(2)
C2 C3 C4 121.5(2)
C5 C4 C9 119.4(2)
C5 C4 C3 120.6(2)
C9 C4 C3 119.9(2)
C4 C5 C6 119.6(3)
C4 C5 Cl1 119.9(2)
C6 C5 Cl1 120.6(2)
C7 C6 C5 120.4(3)
C7 C6 Cl2 119.5(2)
C5 C6 Cl2 120.1(2)
C6 C7 C8 120.1(3)
C6 C7 H7 119.9
C8 C7 H7 119.9
C9 C8 C7 120.4(3)
C9 C8 H8 119.8
C7 C8 H8 119.8
C8 C9 C4 120.0(3)
C8 C9 H9 120.0
C4 C9 H9 120.0

loop_
_geom_bond_atom_site_label_1
_geom_bond_atom_site_label_2
_geom_bond_distance
S11 C11 1.784(3)
S11 S12 2.0506(9)
O11 C71 1.207(3)
O21 C71 1.323(3)
O21 H21O 0.849(10)
C11 C21 1.396(3)
C11 C61 1.407(3)
C21 C31 1.375(4)
C21 H21 0.9300
C31 C41 1.371(4)
C31 H31 0.9300
C41 C51 1.374(4)
C41 H41 0.9300
C51 C61 1.392(4)
C51 H51 0.9300
C61 C71 1.481(3)
S12 C12 1.785(2)
O12 C72 1.236(3)
O22 C72 1.283(3)
C12 C22 1.389(3)
C12 C62 1.407(3)
C22 C32 1.371(4)
C22 H22 0.9300
C32 C42 1.369(4)
C32 H32 0.9300
C42 C52 1.380(4)
C42 H42 0.9300
C52 C62 1.393(3)
C52 H52 0.9300
C62 C72 1.498(3)
Cl1 C5 1.725(3)
Cl2 C6 1.726(3)
N1 C3 1.294(3)
N1 N2 1.345(3)
N2 C1 1.341(3)
N2 H2 0.847(10)
N3 C1 1.315(3)
N3 H3A 0.838(9)
N3 H3B 0.839(10)
N4 C2 1.326(3)
N4 C1 1.341(3)
N5 C2 1.319(3)
N5 H5A 0.841(10)
N5 H5B 0.833(9)
C2 C3 1.450(3)
C3 C4 1.492(3)
C4 C5 1.387(4)
C4 C9 1.401(4)
C5 C6 1.399(4)
C6 C7 1.366(4)
C7 C8 1.383(4)
C7 H7 0.9300
C8 C9 1.374(4)
C8 H8 0.9300
C9 H9 0.9300

loop_
_geom_hbond_atom_site_label_D
_geom_hbond_atom_site_label_H
_geom_hbond_atom_site_label_A
_geom_hbond_site_symmetry_A
_geom_hbond_distance_DH
_geom_hbond_distance_HA
_geom_hbond_distance_DA
_geom_hbond_angle_DHA
O21 H21O O22 1_565 0.849(10) 1.877(16) 2.683(2) 158(3)
C21 H21 S12 . 0.93 2.64 3.150(3) 115.0
C22 H22 S11 . 0.93 2.60 3.152(3) 118.4
N2 H2 O22 . 0.847(10) 1.874(11) 2.717(2) 173(3)
N3 H3A N4 2_576 0.838(9) 2.364(13) 3.168(3) 161(3)
N3 H3B O12 . 0.839(10) 2.111(13) 2.906(3) 158(2)
N5 H5A O22 1_455 0.841(10) 2.176(18) 2.932(3) 149(3)
N5 H5B O11 1_445 0.833(9) 2.252(19) 2.941(3) 140(2)

loop_
_geom_torsion_atom_site_label_1
_geom_torsion_atom_site_label_2
_geom_torsion_atom_site_label_3
_geom_torsion_atom_site_label_4
_geom_torsion
S12 S11 C11 C21 19.1(2)
S12 S11 C11 C61 -160.19(18)
C61 C11 C21 C31 1.1(4)
S11 C11 C21 C31 -178.2(2)
C11 C21 C31 C41 0.0(4)
C21 C31 C41 C51 -1.1(5)
C31 C41 C51 C61 1.1(4)
C41 C51 C61 C11 0.1(4)
C41 C51 C61 C71 179.9(2)
C21 C11 C61 C51 -1.1(4)
S11 C11 C61 C51 178.21(19)
C21 C11 C61 C71 179.0(2)
S11 C11 C61 C71 -1.7(3)
C51 C61 C71 O11 170.2(3)
C11 C61 C71 O11 -9.9(4)
C51 C61 C71 O21 -10.3(3)
C11 C61 C71 O21 169.6(2)
S11 S12 C12 C22 4.2(2)
S11 S12 C12 C62 -176.30(17)
C62 C12 C22 C32 -0.7(4)
S12 C12 C22 C32 178.8(2)
C12 C22 C32 C42 -0.8(5)
C22 C32 C42 C52 1.2(5)
C32 C42 C52 C62 -0.1(5)
C42 C52 C62 C12 -1.3(4)
C42 C52 C62 C72 178.4(3)
C22 C12 C62 C52 1.7(4)
S12 C12 C62 C52 -177.84(19)
C22 C12 C62 C72 -178.0(2)
S12 C12 C62 C72 2.5(3)
C52 C62 C72 O12 166.6(2)
C12 C62 C72 O12 -13.8(3)
C52 C62 C72 O22 -14.3(3)
C12 C62 C72 O22 165.4(2)
C3 N1 N2 C1 -2.8(4)
C2 N4 C1 N3 -175.8(2)
C2 N4 C1 N2 3.3(4)
N1 N2 C1 N3 179.9(2)
N1 N2 C1 N4 0.8(4)
C1 N4 C2 N5 174.6(2)
C1 N4 C2 C3 -5.2(4)
N2 N1 C3 C2 0.8(4)
N2 N1 C3 C4 179.8(2)
N5 C2 C3 N1 -176.5(3)
N4 C2 C3 N1 3.4(4)
N5 C2 C3 C4 4.5(4)
N4 C2 C3 C4 -175.7(2)
N1 C3 C4 C5 100.9(3)
C2 C3 C4 C5 -80.1(3)
N1 C3 C4 C9 -81.0(3)
C2 C3 C4 C9 98.1(3)
C9 C4 C5 C6 -0.4(4)
C3 C4 C5 C6 177.8(2)
C9 C4 C5 Cl1 179.27(19)
C3 C4 C5 Cl1 -2.6(3)
C4 C5 C6 C7 0.6(4)
Cl1 C5 C6 C7 -179.1(2)
C4 C5 C6 Cl2 -179.89(19)
Cl1 C5 C6 Cl2 0.4(3)
C5 C6 C7 C8 0.2(4)
Cl2 C6 C7 C8 -179.3(2)
C6 C7 C8 C9 -1.3(4)
C7 C8 C9 C4 1.5(4)
C5 C4 C9 C8 -0.6(4)
C3 C4 C9 C8 -178.8(2)
